data_9011898
loop_
_publ_author_name
'Nevskii, N. N.'
'Ilyukhin, V. V.'
'Khaui, R. A.'
'Belov, N. V.'

_publ_section_title
;
 The crystal structure of rustumite
;
_journal_name_full 'Soviet Physics Doklady'
_journal_page_first 812
_journal_page_last 814
_journal_volume 24
_journal_year 1979
_chemical_formula_sum 'Ca10 Cl2 H2 O20 Si5'
_chemical_name_mineral Rustumite
_space_group_IT_number 15
_symmetry_space_group_name_Hall '-C 2yc'
_symmetry_space_group_name_H-M 'C 1 2/c 1'
_cell_angle_alpha 90
_cell_angle_beta 104.3
_cell_angle_gamma 90
_cell_formula_units_Z 4
_cell_length_a 7.62
_cell_length_b 18.54999
_cell_length_c 15.51
_cell_volume 2124.424
_database_code_amcsd 0015606
_exptl_crystal_density_diffrn 2.921
_cod_original_formula_sum 'Ca10 Si5 O20 Cl2 H2'
_cod_database_code 9011898

loop_
_space_group_symop_operation_xyz
x,y,z
1/2+x,1/2+y,z
x,-y,1/2+z
1/2+x,1/2-y,1/2+z
-x,y,1/2-z
1/2-x,1/2+y,1/2-z
-x,-y,-z
1/2-x,1/2-y,-z

loop_
_atom_site_label
_atom_site_fract_x
_atom_site_fract_y
_atom_site_fract_z
_atom_site_U_iso_or_equiv
_atom_site_attached_hydrogens
_atom_site_type_symbol
Ca1 0.25820 0.35200 0.24980 0.01203 0 Ca
Ca2 0.43990 0.30240 0.61920 0.01216 0 Ca
Ca3 0.57600 0.20680 0.40390 0.01203 0 Ca
Ca4 0.32980 0.02320 0.40170 0.01292 0 Ca
Ca5 0.31060 0.51480 0.39640 0.01178 0 Ca
Si1 0.44200 0.63190 0.56140 0.00963 0 Si
Si2 0.36920 0.13400 0.56430 0.01051 0 Si
Si3 0.50000 0.52760 0.25000 0.01039 0 Si
O1 0.33490 0.37860 0.41610 0.01254 0 O
O2 0.47820 0.17590 0.65180 0.01216 0 O
O3 0.43180 0.05230 0.55590 0.01494 0 O
O4 0.46290 0.57600 0.15940 0.01203 0 O
O5 0.35030 0.17700 0.47250 0.01393 0 O
O6 0.37670 0.68700 0.47770 0.01330 0 O
O7 0.42360 0.32770 0.15160 0.01722 0 O
O8 0.31680 0.47780 0.24810 0.01355 0 O
O9 0.36950 0.44760 0.04290 0.01507 0 O
Cl 0.23840 0.29610 0.74580 0.01621 0 Cl
O-H10 0.05600 0.58810 0.35350 0.01558 1 O

loop_
_cod_changelog_entry_id
_cod_changelog_entry_author
_cod_changelog_entry_date
_cod_changelog_entry_text
1
;cod-tools version 3.8.0
Id: cif_guess_AMCSD_atom_types 9574 2023-05-10 09:00:05Z saulius
;
2023-05-10T18:53:37+03:00
;Derived atom types
from atom names that follow the AMCSD naming convention
(Wat == water, O-H == hydroxyl).
;

loop_
_cod_related_entry_id
_cod_related_entry_database
_cod_related_entry_code
1 AMCSD 0015606
